data_1572370
loop_
_publ_author_name
'Pacoste, Laura'
'Ignat'ev, Vladislav Mikhailovich'
'Dominiak, Paulina Maria'
'Zou, Xiaodong'

_publ_section_title
;
 On the structure refinement of metal complexes against 3D electron
 diffraction data using multipolar scattering factors.
;
_journal_issue 5
_journal_name_full IUCrJ
_journal_paper_doi 10.1107/S2052252524006730
_journal_volume 11
_journal_year 2024
_chemical_formula_moiety 'C15 H21 Fe O6'
_chemical_formula_sum 'C15 H21 Fe O6'
_chemical_formula_weight 353.172
_space_group_crystal_system orthorhombic
_space_group_IT_number 61
_space_group_name_Hall '-P 2ac 2ab'
_space_group_name_H-M_alt 'P b c a'
_symmetry_Int_Tables_number 61
_audit_creation_date 2024-04-24
_audit_creation_method
;
Olex2 1.5
(compiled 2024.02.16 svn.r378c4104 for OlexSys, GUI svn.r6928)
;
_cell_angle_alpha 90
_cell_angle_beta 90
_cell_angle_gamma 90
_cell_formula_units_Z 8
_cell_length_a 15.35(5)
_cell_length_b 13.56(7)
_cell_length_c 16.50(5)
_cell_measurement_reflns_used 9267
_cell_measurement_temperature 80(2)
_cell_measurement_theta_max 69.90
_cell_measurement_theta_min 2.70
_cell_volume 3434(2)
_computing_molecular_graphics 'Olex2 1.5 (Dolomanov et al., 2009)'
_computing_publication_material 'Olex2 1.5 (Dolomanov et al., 2009)'
_computing_structure_refinement 'olex2.refine 1.5 (Bourhis et al., 2015)'
_diffrn_ambient_temperature 80(2)
_diffrn_measured_fraction_theta_full 0.9205
_diffrn_measured_fraction_theta_max 0.9186
_diffrn_measurement_device_type 'ThermoFisher Scientific Titan Krios cryo-Transmission Electron Microscope'
_diffrn_measurement_method \b\
_diffrn_radiation_source 'Electron Schottky Gun'
_diffrn_radiation_type synchrotron
_diffrn_radiation_wavelength 0.01967
_diffrn_reflns_av_R_equivalents 0.2170
_diffrn_reflns_av_unetI/netI 0.1017
_diffrn_reflns_Laue_measured_fraction_full 0.9205
_diffrn_reflns_Laue_measured_fraction_max 0.9186
_diffrn_reflns_limit_h_max 17
_diffrn_reflns_limit_h_min -17
_diffrn_reflns_limit_k_max 14
_diffrn_reflns_limit_k_min -14
_diffrn_reflns_limit_l_max 19
_diffrn_reflns_limit_l_min -19
_diffrn_reflns_number 37312
_diffrn_reflns_point_group_measured_fraction_full 0.9205
_diffrn_reflns_point_group_measured_fraction_max 0.9186
_diffrn_reflns_theta_full 0.6634
_diffrn_reflns_theta_max 0.66
_diffrn_reflns_theta_min 0.07
_diffrn_standards_interval_count 0
_diffrn_standards_interval_time 0
_diffrn_standards_number 0
_exptl_absorpt_coefficient_mu 0.000
_exptl_absorpt_correction_type empirical
_exptl_crystal_colour red
_exptl_crystal_density_diffrn 1.366
_exptl_crystal_description plate
_exptl_crystal_F_000 542.168
_exptl_crystal_size_max 0.0005
_exptl_crystal_size_mid 0.0005
_exptl_crystal_size_min 0.0001
_refine_diff_density_max 1.0921
_refine_diff_density_min -1.0145
_refine_diff_density_rms 0.2446
_refine_ls_d_res_high 0.8494
_refine_ls_d_res_low 8.6530
_refine_ls_extinction_method none
_refine_ls_goodness_of_fit_ref 1.0440
_refine_ls_hydrogen_treatment constr
_refine_ls_matrix_type full
_refine_ls_number_constraints 30
_refine_ls_number_parameters 205
_refine_ls_number_reflns 2687
_refine_ls_number_restraints 0
_refine_ls_restrained_S_all 1.0440
_refine_ls_R_factor_all 0.2101
_refine_ls_R_factor_gt 0.1749
_refine_ls_shift/su_max -0.0003
_refine_ls_shift/su_mean 0.0000
_refine_ls_structure_factor_coef Fsqd
_refine_ls_weighting_details 'w=1/[\s^2^(Fo^2^)+(0.1483P)^2^+5.0209P] where P=(Fo^2^+2Fc^2^)/3'
_refine_ls_weighting_scheme calc
_refine_ls_wR_factor_gt 0.4009
_refine_ls_wR_factor_ref 0.4208
_reflns_Friedel_coverage 0.0
_reflns_limit_h_max 17
_reflns_limit_h_min 0
_reflns_limit_k_max 14
_reflns_limit_k_min 0
_reflns_limit_l_max 19
_reflns_limit_l_min 0
_reflns_number_gt 2007
_reflns_number_total 2687
_reflns_threshold_expression I>=2u(I)
_cod_data_source_file jf5002.cif
_cod_data_source_block 3DED_TAAM-ligand-FeIII
_cod_original_cell_volume 3434(23)
_cod_database_code 1572370
_diffrn_oxdiff_scatteringfactors_ed 'UCLA (2022) https://srv.mbi.ucla.edu/faes/data'
_olex2_refinement_description
;
1. Fixed Uiso
 At 1.2 times of:
  All C(H) groups
 At 1.5 times of:
  All C(H,H,H) groups
2.a Aromatic/amide H refined with riding coordinates:
 C010(H010), C012(H012), C013(H013)
2.b Idealised Me refined as rotating group:
 C007(H00a,H00b,H00c), C008(H00d,H00e,H00f), C009(H00g,H00h,H00i), C011(H01a,
 H01b,H01c), C014(H01d,H01e,H01f), C015(H01g,H01h,H01i)
;
_olex2_refine_details
;
Refinement using NoSpherA2, an implementation of
NOn-SPHERical Atom-form-factors in Olex2.
Please cite:
F. Kleemiss et al. Chem. Sci. DOI 10.1039/D0SC05526C - 2021
NoSpherA2 implementation of HAR makes use of
tailor-made aspherical atomic form factors calculated
on-the-fly from a Hirshfeld-partitioned electron density (ED) - not from
spherical-atom form factors.

The ED is calculated from a gaussian basis set single determinant SCF
wavefunction - either Hartree-Fock or DFT using selected funtionals
 - for a fragment of the crystal.
This fragment can be embedded in an electrostatic crystal field by employing cluster charges
or modelled using implicit solvation models, depending on the software used.
The following options were used:
   SOFTWARE:       discambMATTS
   PARTITIONING:   NoSpherA2
   INT ACCURACY:   Normal
   METHOD:         B3LYP
   BASIS SET:      def2-SVP
   CHARGE:         0
   MULTIPLICITY:   2
   DATE:           2024-02-20_16-19-08
;
_olex2_submission_special_instructions 'No special instructions were received'

loop_
_space_group_symop_id
_space_group_symop_operation_xyz
1 x,y,z
2 x+1/2,-y+1/2,-z
3 -x,y+1/2,-z+1/2
4 -x+1/2,-y,z+1/2
5 -x,-y,-z
6 -x-1/2,y-1/2,z
7 x,-y-1/2,z-1/2
8 x-1/2,y,-z-1/2

loop_
_atom_site_label
_atom_site_type_symbol
_atom_site_fract_x
_atom_site_fract_y
_atom_site_fract_z
_atom_site_U_iso_or_equiv
_atom_site_adp_type
_atom_site_occupancy
_atom_site_refinement_flags_posn
Fe01 Fe 0.64236(19) 0.7267(3) 0.74565(18) 0.0329(11) Uani 1.000000 .
O001 O 0.5945(6) 0.6566(9) 0.6468(5) 0.048(3) Uani 1.000000 .
O002 O 0.7002(5) 0.7995(8) 0.8355(5) 0.040(3) Uani 1.000000 .
O003 O 0.5722(5) 0.6407(9) 0.8209(5) 0.043(3) Uani 1.000000 .
O004 O 0.7060(5) 0.8183(8) 0.6689(5) 0.037(2) Uani 1.000000 .
O005 O 0.7381(5) 0.6241(8) 0.7530(5) 0.036(2) Uani 1.000000 .
O006 O 0.5424(5) 0.8239(8) 0.7473(5) 0.039(2) Uani 1.000000 .
C001 C 0.5966(7) 0.6888(10) 0.5731(6) 0.042(3) Uani 1.000000 .
C002 C 0.4966(6) 0.6557(10) 0.8508(6) 0.037(3) Uani 1.000000 .
C003 C 0.4699(5) 0.8200(8) 0.7857(6) 0.027(3) Uani 1.000000 .
C004 C 0.8081(6) 0.6251(9) 0.7963(6) 0.034(3) Uani 1.000000 .
C005 C 0.6934(6) 0.8314(9) 0.5925(6) 0.037(3) Uani 1.000000 .
C006 C 0.7768(6) 0.7845(10) 0.8661(6) 0.038(3) Uani 1.000000 .
C007 C 0.5498(8) 0.6197(12) 0.5113(7) 0.063(5) Uani 1.000000 .
H00a H 0.4805(9) 0.622(3) 0.522(2) 0.094(7) Uiso 1.000000 GR
H00b H 0.564(3) 0.644(2) 0.4505(7) 0.094(7) Uiso 1.000000 GR
H00c H 0.573(2) 0.5453(13) 0.519(2) 0.094(7) Uiso 1.000000 GR
C008 C 0.8659(7) 0.5356(11) 0.7891(8) 0.055(4) Uani 1.000000 .
H00d H 0.852(2) 0.498(2) 0.7330(15) 0.083(6) Uiso 1.000000 GR
H00e H 0.9331(7) 0.5583(11) 0.790(3) 0.083(6) Uiso 1.000000 GR
H00f H 0.854(2) 0.4866(19) 0.8392(17) 0.083(6) Uiso 1.000000 GR
C009 C 0.4643(8) 0.5718(12) 0.9059(7) 0.058(4) Uani 1.000000 .
H00g H 0.3954(10) 0.580(2) 0.916(2) 0.086(6) Uiso 1.000000 GR
H00h H 0.476(3) 0.5019(12) 0.8771(14) 0.086(6) Uiso 1.000000 GR
H00i H 0.498(2) 0.575(2) 0.9629(12) 0.086(6) Uiso 1.000000 GR
C010 C 0.6417(7) 0.7720(11) 0.5426(6) 0.054(4) Uani 1.000000 .
H010 H 0.6360(7) 0.7900(11) 0.4789(6) 0.064(4) Uiso 1.000000 R
C011 C 0.7461(8) 0.9114(12) 0.5529(7) 0.058(4) Uani 1.000000 .
H01a H 0.7161(19) 0.932(3) 0.4964(16) 0.086(6) Uiso 1.000000 GR
H01b H 0.749(3) 0.9745(17) 0.5924(15) 0.086(6) Uiso 1.000000 GR
H01c H 0.8111(12) 0.8848(16) 0.542(3) 0.086(6) Uiso 1.000000 GR
C012 C 0.4439(6) 0.7387(9) 0.8369(6) 0.040(3) Uani 1.000000 .
H012 H 0.3806(6) 0.7418(9) 0.8660(6) 0.048(4) Uiso 1.000000 R
C013 C 0.8303(7) 0.7055(11) 0.8506(6) 0.050(4) Uani 1.000000 .
H013 H 0.8930(7) 0.7031(11) 0.8806(6) 0.060(4) Uiso 1.000000 R
C014 C 0.8098(7) 0.8666(13) 0.9233(8) 0.069(5) Uani 1.000000 .
H01d H 0.8739(17) 0.848(2) 0.945(3) 0.104(8) Uiso 1.000000 GR
H01e H 0.813(3) 0.9355(15) 0.8908(12) 0.104(8) Uiso 1.000000 GR
H01f H 0.766(2) 0.874(3) 0.9739(18) 0.104(8) Uiso 1.000000 GR
C015 C 0.4097(6) 0.9069(10) 0.7772(7) 0.046(3) Uani 1.000000 .
H01g H 0.4226(19) 0.944(2) 0.7207(13) 0.070(5) Uiso 1.000000 GR
H01h H 0.3432(6) 0.8817(11) 0.778(2) 0.070(5) Uiso 1.000000 GR
H01i H 0.4203(19) 0.9572(17) 0.8267(15) 0.070(5) Uiso 1.000000 GR

loop_
_atom_site_aniso_label
_atom_site_aniso_U_11
_atom_site_aniso_U_22
_atom_site_aniso_U_33
_atom_site_aniso_U_12
_atom_site_aniso_U_13
_atom_site_aniso_U_23
Fe01 0.0247(16) 0.051(3) 0.0233(15) -0.0029(16) -0.0013(13) 0.0015(16)
O001 0.042(5) 0.068(9) 0.033(5) -0.025(5) -0.016(4) 0.009(5)
O002 0.039(5) 0.039(8) 0.041(5) -0.003(4) -0.009(4) -0.016(4)
O003 0.034(5) 0.066(9) 0.030(4) -0.009(5) 0.003(4) -0.008(5)
O004 0.028(4) 0.035(7) 0.046(5) -0.012(4) 0.005(4) 0.006(4)
O005 0.028(4) 0.031(7) 0.048(5) -0.000(4) -0.007(4) -0.006(4)
O006 0.024(4) 0.044(8) 0.048(5) -0.001(4) 0.001(4) 0.003(5)
C001 0.036(6) 0.048(11) 0.041(6) -0.002(6) -0.010(5) 0.003(6)
C002 0.036(6) 0.047(10) 0.028(5) 0.012(5) 0.009(4) 0.003(5)
C003 0.013(4) 0.023(8) 0.043(6) -0.001(4) 0.000(4) 0.001(5)
C004 0.044(6) 0.030(9) 0.028(5) 0.010(5) -0.007(5) 0.005(5)
C005 0.046(6) 0.039(9) 0.027(5) 0.001(6) 0.001(5) 0.012(5)
C006 0.034(6) 0.055(10) 0.027(5) -0.000(6) -0.010(4) -0.009(5)
C007 0.073(9) 0.078(14) 0.037(6) -0.009(8) -0.017(6) -0.033(7)
C008 0.031(6) 0.064(12) 0.071(8) 0.011(6) -0.005(6) 0.012(7)
C009 0.053(7) 0.070(12) 0.050(7) 0.003(7) 0.027(6) 0.020(7)
C010 0.063(7) 0.070(12) 0.029(6) 0.004(7) 0.005(5) -0.020(6)
C011 0.058(7) 0.068(12) 0.047(6) 0.010(7) 0.007(6) 0.026(7)
C012 0.020(5) 0.038(10) 0.061(7) -0.000(5) 0.017(5) 0.001(6)
C013 0.042(6) 0.066(12) 0.041(6) 0.020(6) -0.020(5) -0.010(6)
C014 0.031(6) 0.101(15) 0.077(9) -0.014(7) -0.018(6) -0.046(9)
C015 0.029(6) 0.050(10) 0.061(7) 0.006(6) 0.002(5) -0.009(6)

loop_
_atom_type_symbol
_atom_type_scat_dispersion_real
_atom_type_scat_dispersion_imag
_atom_type_scat_source
_atom_type_scat_dispersion_source
C 0.00000 0.00000 'NoSpherA2: Chem.Sci. 2021, DOI:10.1039/D0SC05526C' custom
Fe 0.00000 0.00000 'NoSpherA2: Chem.Sci. 2021, DOI:10.1039/D0SC05526C' custom
H 0.00000 0.00000 'NoSpherA2: Chem.Sci. 2021, DOI:10.1039/D0SC05526C' custom
O 0.00000 0.00000 'NoSpherA2: Chem.Sci. 2021, DOI:10.1039/D0SC05526C' custom

loop_
_geom_angle_atom_site_label_1
_geom_angle_atom_site_label_2
_geom_angle_atom_site_label_3
_geom_angle
_geom_angle_site_symmetry_1
_geom_angle_site_symmetry_3
_geom_angle_publ_flag
O002 Fe01 O001 173.9(4) . . ?
O003 Fe01 O001 91.8(4) . . ?
O003 Fe01 O002 93.8(4) . . ?
O004 Fe01 O001 87.7(4) . . ?
O004 Fe01 O002 86.9(4) . . ?
O004 Fe01 O003 176.4(4) . . ?
O005 Fe01 O001 89.4(4) . . ?
O005 Fe01 O002 88.4(4) . . ?
O005 Fe01 O003 87.3(4) . . ?
O005 Fe01 O004 96.2(4) . . ?
O006 Fe01 O001 92.4(4) . . ?
O006 Fe01 O002 90.3(4) . . ?
O006 Fe01 O003 87.9(4) . . ?
O006 Fe01 O004 88.6(4) . . ?
O006 Fe01 O005 175.0(4) . . ?
C001 O001 Fe01 126.2(9) . . ?
C006 O002 Fe01 128.1(8) . . ?
C002 O003 Fe01 129.2(9) . . ?
C005 O004 Fe01 128.6(7) . . ?
C004 O005 Fe01 129.0(8) . . ?
C003 O006 Fe01 129.7(8) . . ?
C007 C001 O001 113.6(11) . . ?
C010 C001 O001 128.0(10) . . ?
C010 C001 C007 118.1(10) . . ?
C009 C002 O003 113.8(11) . . ?
C012 C002 O003 126.0(11) . . ?
C012 C002 C009 120.2(9) . . ?
C012 C003 O006 124.1(9) . . ?
C015 C003 O006 117.1(10) . . ?
C015 C003 C012 118.8(8) . . ?
C008 C004 O005 115.9(10) . . ?
C013 C004 O005 123.1(10) . . ?
C013 C004 C008 121.0(9) . . ?
C010 C005 O004 125.6(11) . . ?
C011 C005 O004 116.4(10) . . ?
C011 C005 C010 117.7(10) . . ?
C013 C006 O002 126.3(10) . . ?
C014 C006 O002 115.0(11) . . ?
C014 C006 C013 118.7(9) . . ?
H00a C007 C001 109.5 . . ?
H00b C007 C001 109.5 . . ?
H00b C007 H00a 109.5 . . ?
H00c C007 C001 109.5 . . ?
H00c C007 H00a 109.5 . . ?
H00c C007 H00b 109.5 . . ?
H00d C008 C004 109.5 . . ?
H00e C008 C004 109.5 . . ?
H00e C008 H00d 109.5 . . ?
H00f C008 C004 109.5 . . ?
H00f C008 H00d 109.5 . . ?
H00f C008 H00e 109.5 . . ?
H00g C009 C002 109.5 . . ?
H00h C009 C002 109.5 . . ?
H00h C009 H00g 109.5 . . ?
H00i C009 C002 109.5 . . ?
H00i C009 H00g 109.5 . . ?
H00i C009 H00h 109.5 . . ?
C005 C010 C001 121.8(10) . . ?
H010 C010 C001 119.1(6) . . ?
H010 C010 C005 119.1(7) . . ?
H01a C011 C005 109.5 . . ?
H01b C011 C005 109.5 . . ?
H01b C011 H01a 109.5 . . ?
H01c C011 C005 109.5 . . ?
H01c C011 H01a 109.5 . . ?
H01c C011 H01b 109.5 . . ?
C003 C012 C002 123.2(8) . . ?
H012 C012 C002 118.4(6) . . ?
H012 C012 C003 118.4(5) . . ?
C006 C013 C004 124.0(9) . . ?
H013 C013 C004 118.0(6) . . ?
H013 C013 C006 118.0(6) . . ?
H01d C014 C006 109.5 . . ?
H01e C014 C006 109.5 . . ?
H01e C014 H01d 109.5 . . ?
H01f C014 C006 109.5 . . ?
H01f C014 H01d 109.5 . . ?
H01f C014 H01e 109.5 . . ?
H01g C015 C003 109.5 . . ?
H01h C015 C003 109.5 . . ?
H01h C015 H01g 109.5 . . ?
H01i C015 C003 109.5 . . ?
H01i C015 H01g 109.5 . . ?
H01i C015 H01h 109.5 . . ?

loop_
_geom_bond_atom_site_label_1
_geom_bond_atom_site_label_2
_geom_bond_distance
_geom_bond_site_symmetry_2
_geom_bond_publ_flag
Fe01 O001 2.026(11) . ?
Fe01 O002 1.990(10) . ?
Fe01 O003 2.015(11) . ?
Fe01 O004 2.025(10) . ?
Fe01 O005 2.028(11) . ?
Fe01 O006 2.023(11) . ?
O001 C001 1.292(14) . ?
O002 C006 1.296(12) . ?
O003 C002 1.277(12) . ?
O004 C005 1.288(13) . ?
O005 C004 1.290(12) . ?
O006 C003 1.282(12) . ?
C001 C007 1.561(16) . ?
C001 C010 1.415(18) . ?
C002 C009 1.538(17) . ?
C002 C012 1.405(16) . ?
C003 C012 1.446(16) . ?
C003 C015 1.504(16) . ?
C004 C008 1.508(17) . ?
C004 C013 1.452(17) . ?
C005 C010 1.399(16) . ?
C005 C011 1.502(17) . ?
C006 C013 1.375(16) . ?
C006 C014 1.545(17) . ?
C007 H00a 1.0770 . ?
C007 H00b 1.0770 . ?
C007 H00c 1.0770 . ?
C008 H00d 1.0770 . ?
C008 H00e 1.0770 . ?
C008 H00f 1.0770 . ?
C009 H00g 1.0770 . ?
C009 H00h 1.0770 . ?
C009 H00i 1.0770 . ?
C010 H010 1.0830 . ?
C011 H01a 1.0770 . ?
C011 H01b 1.0770 . ?
C011 H01c 1.0770 . ?
C012 H012 1.0830 . ?
C013 H013 1.0830 . ?
C014 H01d 1.0770 . ?
C014 H01e 1.0770 . ?
C014 H01f 1.0770 . ?
C015 H01g 1.0770 . ?
C015 H01h 1.0770 . ?
C015 H01i 1.0770 . ?

loop_
_geom_torsion_atom_site_label_1
_geom_torsion_atom_site_label_2
_geom_torsion_atom_site_label_3
_geom_torsion_atom_site_label_4
_geom_torsion
_geom_torsion_site_symmetry_1
_geom_torsion_site_symmetry_2
_geom_torsion_site_symmetry_3
_geom_torsion_site_symmetry_4
_geom_torsion_publ_flag
Fe01 O001 C001 C007 -176.9(10) . . . . ?
Fe01 O001 C001 C010 9.2(13) . . . . ?
Fe01 O002 C006 C013 -10.0(13) . . . . ?
Fe01 O002 C006 C014 168.1(11) . . . . ?
Fe01 O003 C002 C009 179.7(10) . . . . ?
Fe01 O003 C002 C012 0.1(11) . . . . ?
Fe01 O004 C005 C010 -11.6(12) . . . . ?
Fe01 O004 C005 C011 174.9(10) . . . . ?
Fe01 O005 C004 C008 178.9(9) . . . . ?
Fe01 O005 C004 C013 0.2(11) . . . . ?
Fe01 O006 C003 C012 -1.8(11) . . . . ?
Fe01 O006 C003 C015 177.4(9) . . . . ?
O001 C001 C010 C005 0.9(16) . . . . ?
O002 C006 C013 C004 -0.2(14) . . . . ?
O003 C002 C012 C003 -0.3(14) . . . . ?
O004 C005 C010 C001 0.2(14) . . . . ?
O005 C004 C013 C006 5.2(13) . . . . ?
O006 C003 C012 C002 1.1(13) . . . . ?
C001 C010 C005 C011 173.6(12) . . . . ?
C002 C012 C003 C015 -178.0(11) . . . . ?
C004 C013 C006 C014 -178.2(12) . . . . ?
